data_7122623
loop_
_publ_author_name
'Rein\'e, Pablo'
'Ortu\~no, Ana M'
'Resa, Sandra'
'\'Alvarez de Cienfuegos, Luis'
'Blanco, Victor'
'Ruedas-Rama, M Jos\'e'
'Mazzeo, Giuseppe'
'Abbate, Sergio'
'Lucotti, Andrea'
'Tommasini, Matteo'
'Guis\'an-Ceinos, Santiago'
'Ribagorda, Maria'
'Campa\~na, Araceli G'
'Mota, Antonio'
'Longhi, Giovanna'
'Miguel, Delia'
'Cuerva, Juan M.'

_publ_section_title
;
 OFF/ON switching of circularly polarized luminescence by oxophilic
 interaction of homochiral sulfoxide-containing o-OPEs with metal cations.
;
_journal_issue 99
_journal_name_full 'Chemical communications (Cambridge, England)'
_journal_page_first 13985
_journal_page_last 13988
_journal_paper_doi 10.1039/c8cc08395a
_journal_volume 54
_journal_year 2018
_chemical_absolute_configuration rmad
_chemical_formula_sum 'C82 H75 F3 O10 S3 Zn0.5'
_chemical_formula_weight 1406.28
_space_group_crystal_system monoclinic
_space_group_IT_number 5
_space_group_name_Hall 'C 2y'
_space_group_name_H-M_alt 'C 1 2 1'
_symmetry_space_group_name_Hall 'C 2y'
_symmetry_space_group_name_H-M 'C 1 2 1'
_atom_sites_solution_hydrogens geom
_audit_creation_method SHELXL-2018/3
_audit_update_record
;
2018-11-16 deposited with the CCDC.
2018-11-21 downloaded from the CCDC.
;
_cell_angle_alpha 90
_cell_angle_beta 110.609(3)
_cell_angle_gamma 90
_cell_formula_units_Z 4
_cell_length_a 28.5163(15)
_cell_length_b 9.9416(5)
_cell_length_c 26.6193(13)
_cell_measurement_reflns_used 9085
_cell_measurement_temperature 100(2)
_cell_measurement_theta_max 74.905
_cell_measurement_theta_min 3.3115
_cell_volume 7063.6(6)
_computing_cell_refinement 'Bruker APEX3'
_computing_data_collection 'Bruker APEX3'
_computing_data_reduction 'SAINT V8.37A'
_computing_molecular_graphics 'USCF Chimera 1.13 and OLEX2'
_computing_publication_material 'WinGX CIF routines'
_computing_structure_refinement 'SHELXL-2018/3 (Sheldrick, 2018)'
_computing_structure_solution 'SHELXT-2018/2 (Sheldrick, 2018)'
_diffrn_ambient_temperature 100(2)
_diffrn_measured_fraction_theta_full 1.000
_diffrn_measured_fraction_theta_max 0.994
_diffrn_measurement_device_type 'Bruker D8 Venture'
_diffrn_radiation_type CuK\a
_diffrn_radiation_wavelength 1.54178
_diffrn_reflns_av_R_equivalents 0.0642
_diffrn_reflns_av_unetI/netI 0.0381
_diffrn_reflns_Laue_measured_fraction_full 1.000
_diffrn_reflns_Laue_measured_fraction_max 0.994
_diffrn_reflns_limit_h_max 35
_diffrn_reflns_limit_h_min -35
_diffrn_reflns_limit_k_max 12
_diffrn_reflns_limit_k_min -11
_diffrn_reflns_limit_l_max 33
_diffrn_reflns_limit_l_min -33
_diffrn_reflns_number 114741
_diffrn_reflns_point_group_measured_fraction_full 0.990
_diffrn_reflns_point_group_measured_fraction_max 0.977
_diffrn_reflns_theta_full 67.679
_diffrn_reflns_theta_max 75.479
_diffrn_reflns_theta_min 3.158
_exptl_absorpt_coefficient_mu 1.699
_exptl_absorpt_correction_T_max 1.0000
_exptl_absorpt_correction_T_min 0.3432
_exptl_absorpt_correction_type numerical
_exptl_absorpt_process_details
;
SADABS-2014/5 (Bruker,2014/5) was used for absorption correction.
Final wR2(int)= 0.1031. The ratio of minimum to maximun
transmission is 0.3432.
;
_exptl_crystal_colour 'pale yellow'
_exptl_crystal_density_diffrn 1.322
_exptl_crystal_description needles
_exptl_crystal_F_000 2948
_exptl_crystal_size_max 0.776
_exptl_crystal_size_mid 0.265
_exptl_crystal_size_min 0.184
_refine_diff_density_max 0.896
_refine_diff_density_min -0.778
_refine_diff_density_rms 0.090
_refine_ls_abs_structure_details
;
 Refined as an inversion twin.
;
_refine_ls_abs_structure_Flack 0.14(4)
_refine_ls_extinction_method none
_refine_ls_goodness_of_fit_ref 1.046
_refine_ls_hydrogen_treatment constr
_refine_ls_matrix_type full
_refine_ls_number_parameters 815
_refine_ls_number_reflns 14299
_refine_ls_number_restraints 1
_refine_ls_restrained_S_all 1.046
_refine_ls_R_factor_all 0.1010
_refine_ls_R_factor_gt 0.0963
_refine_ls_shift/su_max 0.002
_refine_ls_shift/su_mean 0.000
_refine_ls_structure_factor_coef Fsqd
_refine_ls_weighting_details 'w=1/[\s^2^(Fo^2^)+(0.1462P)^2^+31.9186P] where P=(Fo^2^+2Fc^2^)/3'
_refine_ls_weighting_scheme calc
_refine_ls_wR_factor_gt 0.2528
_refine_ls_wR_factor_ref 0.2584
_reflns_Friedel_coverage 0.854
_reflns_Friedel_fraction_full 0.978
_reflns_Friedel_fraction_max 0.957
_reflns_number_gt 13421
_reflns_number_total 14299
_reflns_threshold_expression 'I > 2\s(I)'
_cod_data_source_file c8cc08395a2.cif
_cod_data_source_block ((SS)-2)-Zn
_cod_depositor_comments
;
The following automatic conversions were performed:

'_exptl_absorpt_correction_type' value 'Numerical' changed to
'numerical' according to
/home/data/users/saulius/crontab/automatic-downloads/rss-feeds/RSC/lib/dictionaries/cif_core.dic
dictionary named 'cif_core.dic' version 2.4.2 from 2011-04-26.

Automatic conversion script
Id: cif_fix_values 4973 2017-02-22 13:04:09Z antanas 

 Adding full bibliography for 7122623.cif.
;
_cod_original_formula_sum 'C82 H75 F3 O10 S3 Zn0.50'
_cod_database_code 7122623
_shelx_shelxl_version_number 2018/3
_shelx_space_group_comment
;
The symmetry employed for this shelxl refinement is uniquely defined
by the following loop, which should always be used as a source of
symmetry information in preference to the above space-group names.
They are only intended as comments.
;
_shelx_estimated_absorpt_t_min 0.352
_shelx_estimated_absorpt_t_max 0.745

loop_
_space_group_symop_operation_xyz
'x, y, z'
'-x, y, -z'
'x+1/2, y+1/2, z'
'-x+1/2, y+1/2, -z'

loop_
_atom_site_label
_atom_site_type_symbol
_atom_site_fract_x
_atom_site_fract_y
_atom_site_fract_z
_atom_site_U_iso_or_equiv
_atom_site_adp_type
_atom_site_occupancy
_atom_site_site_symmetry_order
_atom_site_calc_flag
_atom_site_refinement_flags_posn
_atom_site_refinement_flags_adp
_atom_site_refinement_flags_occupancy
Zn1 Zn 0.500000 0.95388(12) 0.000000 0.0351(3) Uani 1 2 d S T P
S1 S 0.60031(7) 0.8737(3) 0.09208(8) 0.0509(5) Uani 1 1 d . . .
S2 S 0.46685(7) 1.04143(18) 0.09703(7) 0.0378(4) Uani 1 1 d . . .
F1 F 0.3677(3) 0.6074(8) -0.0052(5) 0.126(4) Uani 1 1 d . . .
O9 O 0.4130(4) 0.4648(11) 0.0959(4) 0.092(3) Uani 1 1 d . . .
O11 O 0.4728(2) 0.5968(6) 0.0724(2) 0.0458(13) Uani 1 1 d . . .
O10 O 0.4667(3) 0.3580(8) 0.0559(4) 0.074(2) Uani 1 1 d . . .
F5 F 0.4205(3) 0.5270(9) -0.0385(2) 0.096(3) Uani 1 1 d . . .
F6 F 0.3685(2) 0.3968(7) -0.0202(3) 0.0766(19) Uani 1 1 d . . .
O1 O 0.5778(2) 0.9651(8) 0.0449(2) 0.0515(15) Uani 1 1 d . . .
O2 O 0.4608(3) 1.2002(6) 0.1825(3) 0.0567(16) Uani 1 1 d . . .
O3 O 0.4863(2) 0.9321(6) 0.07072(19) 0.0401(12) Uani 1 1 d . . .
O4 O 0.5301(2) 0.6903(7) 0.2496(2) 0.0511(14) Uani 1 1 d . . .
O5 O 0.500000 1.1695(8) 0.000000 0.072(4) Uani 1 2 d S T P
O6 O 0.500000 0.7494(7) 0.000000 0.0372(16) Uani 1 2 d S T P
C1 C 0.6664(4) 0.8710(17) 0.1022(4) 0.074(4) Uani 1 1 d . . .
C2 C 0.6929(4) 0.7530(17) 0.1228(4) 0.074(4) Uani 1 1 d . . .
H2 H 0.676367 0.675902 0.129504 0.089 Uiso 1 1 calc R U .
C3 C 0.7427(4) 0.752(2) 0.1328(5) 0.089(5) Uani 1 1 d . . .
H3 H 0.760488 0.669857 0.143500 0.107 Uiso 1 1 calc R U .
C4 C 0.7682(5) 0.862(2) 0.1283(7) 0.111(7) Uani 1 1 d . . .
C5 C 0.8260(5) 0.872(3) 0.1419(10) 0.179(14) Uani 1 1 d . . .
H5A H 0.843088 0.869656 0.180879 0.269 Uiso 1 1 calc R U .
H5B H 0.833843 0.957344 0.127837 0.269 Uiso 1 1 calc R U .
H5C H 0.837390 0.796972 0.125394 0.269 Uiso 1 1 calc R U .
C6 C 0.7424(8) 0.974(3) 0.1051(9) 0.131(8) Uani 1 1 d . . .
H6 H 0.760479 1.048770 0.098827 0.157 Uiso 1 1 calc R U .
C7 C 0.6876(5) 0.9848(18) 0.0893(7) 0.095(5) Uani 1 1 d . . .
H7 H 0.668867 1.061466 0.072126 0.114 Uiso 1 1 calc R U .
C8 C 0.6062(3) 0.9775(12) 0.1494(3) 0.052(2) Uani 1 1 d . . .
C9 C 0.6224(4) 0.9107(15) 0.2000(4) 0.066(3) Uani 1 1 d . . .
C10 C 0.6270(4) 0.9949(17) 0.2443(4) 0.075(4) Uani 1 1 d . . .
H10 H 0.637816 0.956515 0.279198 0.090 Uiso 1 1 calc R U .
C11 C 0.6166(5) 1.1291(18) 0.2388(4) 0.085(4) Uani 1 1 d . . .
C12 C 0.6243(5) 1.2187(18) 0.2845(5) 0.088(4) Uani 1 1 d . . .
C13 C 0.6306(5) 1.2910(17) 0.3217(5) 0.083(4) Uani 1 1 d . . .
C14 C 0.6399(5) 1.3891(15) 0.3637(4) 0.079(3) Uani 1 1 d . . .
C15 C 0.6238(5) 1.5183(18) 0.3517(4) 0.087(4) Uani 1 1 d . . .
H15 H 0.605485 1.540599 0.315387 0.104 Uiso 1 1 calc R U .
C16 C 0.6327(5) 1.6171(16) 0.3897(5) 0.077(3) Uani 1 1 d . . .
H16 H 0.618937 1.704411 0.380075 0.092 Uiso 1 1 calc R U .
C17 C 0.6625(5) 1.5880(14) 0.4430(4) 0.073(3) Uani 1 1 d . . .
C18 C 0.6762(5) 1.6923(13) 0.4829(5) 0.071(3) Uani 1 1 d . . .
C19 C 0.6866(5) 1.7872(14) 0.5115(5) 0.074(3) Uani 1 1 d . . .
C20 C 0.6994(5) 1.8987(14) 0.5462(5) 0.074(3) Uani 1 1 d . . .
C21 C 0.6988(7) 2.0306(17) 0.5241(7) 0.100(5) Uani 1 1 d . . .
H21 H 0.688330 2.041494 0.486310 0.120 Uiso 1 1 calc R U .
C22 C 0.7111(5) 1.8883(15) 0.6016(6) 0.086(4) Uani 1 1 d . . .
C23 C 0.7064(6) 1.7571(16) 0.6243(5) 0.087(4) Uani 1 1 d . . .
C24 C 0.6999(6) 1.6482(14) 0.6397(6) 0.088(4) Uani 1 1 d . . .
C25 C 0.6884(6) 1.5216(13) 0.6576(5) 0.079(4) Uani 1 1 d . . .
C26 C 0.6502(6) 1.4464(18) 0.6246(6) 0.100(5) Uani 1 1 d . . .
H26 H 0.632908 1.478144 0.589189 0.120 Uiso 1 1 calc R U .
C27 C 0.6351(6) 1.324(2) 0.6403(6) 0.107(6) Uani 1 1 d . . .
H27 H 0.608962 1.273560 0.615373 0.128 Uiso 1 1 calc R U .
C28 C 0.6584(7) 1.2772(14) 0.6927(5) 0.088(4) Uani 1 1 d . . .
C29 C 0.6435(8) 1.1546(16) 0.7090(5) 0.100(5) Uani 1 1 d . . .
C30 C 0.6336(6) 1.0498(18) 0.7234(5) 0.091(4) Uani 1 1 d . . .
C31 C 0.6224(5) 0.9183(13) 0.7393(4) 0.071(3) Uani 1 1 d . . .
C32 C 0.6032(4) 0.8157(14) 0.7022(3) 0.069(3) Uani 1 1 d . . .
C33 C 0.5928(5) 0.6873(17) 0.7197(5) 0.082(4) Uani 1 1 d . . .
H33 H 0.579523 0.617083 0.694456 0.098 Uiso 1 1 calc R U .
C34 C 0.6023(6) 0.6655(18) 0.7738(5) 0.090(4) Uani 1 1 d . . .
H34 H 0.596293 0.579624 0.785960 0.108 Uiso 1 1 calc R U .
C35 C 0.6205(5) 0.7701(16) 0.8102(4) 0.084(4) Uani 1 1 d . . .
H35 H 0.625373 0.755463 0.846921 0.100 Uiso 1 1 calc R U .
C36 C 0.6317(5) 0.8937(14) 0.7945(4) 0.076(3) Uani 1 1 d . . .
H36 H 0.645495 0.962224 0.820354 0.091 Uiso 1 1 calc R U .
C37 C 0.5932(5) 0.8330(15) 0.6460(4) 0.076(3) Uani 1 1 d . . .
C38 C 0.5836(4) 0.8394(16) 0.5983(4) 0.076(3) Uani 1 1 d . . .
C39 C 0.5722(4) 0.8479(17) 0.5416(4) 0.078(4) Uani 1 1 d . . .
C40 C 0.5615(5) 0.7279(16) 0.5106(4) 0.080(4) Uani 1 1 d . . .
H40 H 0.562534 0.643871 0.527897 0.096 Uiso 1 1 calc R U .
C41 C 0.5499(5) 0.7315(14) 0.4564(5) 0.072(3) Uani 1 1 d . . .
H41 H 0.543013 0.650797 0.435962 0.086 Uiso 1 1 calc R U .
C42 C 0.5483(4) 0.8568(14) 0.4310(4) 0.065(3) Uani 1 1 d . . .
C43 C 0.5355(4) 0.8619(12) 0.3731(4) 0.058(2) Uani 1 1 d . . .
C44 C 0.5260(3) 0.8732(11) 0.3262(3) 0.053(2) Uani 1 1 d . . .
C45 C 0.5113(3) 0.9107(9) 0.2703(3) 0.0438(18) Uani 1 1 d . . .
C46 C 0.4943(4) 1.0390(10) 0.2550(3) 0.052(2) Uani 1 1 d . . .
H46 H 0.492369 1.100992 0.281350 0.062 Uiso 1 1 calc R U .
C47 C 0.4801(4) 1.0794(8) 0.2022(4) 0.0457(19) Uani 1 1 d . . .
C48 C 0.4582(5) 1.2972(11) 0.2200(5) 0.069(3) Uani 1 1 d . . .
H48A H 0.437774 1.262461 0.239960 0.104 Uiso 1 1 calc R U .
H48B H 0.442991 1.379696 0.201063 0.104 Uiso 1 1 calc R U .
H48C H 0.492046 1.316949 0.244971 0.104 Uiso 1 1 calc R U .
C49 C 0.4826(3) 0.9856(8) 0.1643(3) 0.0384(16) Uani 1 1 d . . .
C50 C 0.4013(3) 1.0146(8) 0.0755(3) 0.0442(19) Uani 1 1 d . . .
C51 C 0.3700(4) 1.1221(10) 0.0720(4) 0.057(2) Uani 1 1 d . . .
H51 H 0.383796 1.209471 0.081424 0.069 Uiso 1 1 calc R U .
C52 C 0.3192(5) 1.1047(12) 0.0552(6) 0.071(3) Uani 1 1 d . . .
H52 H 0.297930 1.180570 0.051224 0.085 Uiso 1 1 calc R U .
C53 C 0.2985(4) 0.9773(16) 0.0441(5) 0.078(3) Uani 1 1 d . . .
C54 C 0.3304(5) 0.8712(12) 0.0446(5) 0.070(3) Uani 1 1 d . . .
H54 H 0.316309 0.784684 0.033728 0.084 Uiso 1 1 calc R U .
C55 C 0.3819(3) 0.8864(10) 0.0604(4) 0.049(2) Uani 1 1 d . . .
H55 H 0.403107 0.812302 0.060925 0.059 Uiso 1 1 calc R U .
C57 C 0.4991(3) 0.8551(8) 0.1782(3) 0.0384(15) Uani 1 1 d . . .
H57 H 0.500492 0.793399 0.151498 0.046 Uiso 1 1 calc R U .
C58 C 0.5135(3) 0.8156(9) 0.2316(3) 0.0428(17) Uani 1 1 d . . .
C59 C 0.5301(4) 0.5963(10) 0.2093(4) 0.056(2) Uani 1 1 d . . .
H59A H 0.496112 0.561631 0.191480 0.085 Uiso 1 1 calc R U .
H59B H 0.552731 0.521701 0.225821 0.085 Uiso 1 1 calc R U .
H59C H 0.541504 0.641007 0.182830 0.085 Uiso 1 1 calc R U .
C60 C 0.5606(7) 0.9689(16) 0.4613(5) 0.102(5) Uani 1 1 d . . .
H60 H 0.563106 1.052663 0.445195 0.122 Uiso 1 1 calc R U .
C61 C 0.5700(7) 0.9618(18) 0.5171(5) 0.101(5) Uani 1 1 d . . .
H61 H 0.574740 1.042777 0.537232 0.121 Uiso 1 1 calc R U .
C62 C 0.7000(10) 1.3531(18) 0.7252(5) 0.148(10) Uani 1 1 d . . .
H62 H 0.719351 1.319675 0.759717 0.178 Uiso 1 1 calc R U .
C63 C 0.7220(8) 2.0056(17) 0.6342(7) 0.107(5) Uani 1 1 d . . .
H63 H 0.726278 1.997760 0.671105 0.128 Uiso 1 1 calc R U .
C64 C 0.6783(6) 1.4561(17) 0.4556(4) 0.095(5) Uani 1 1 d . . .
H64 H 0.695314 1.433715 0.492182 0.115 Uiso 1 1 calc R U .
C65 C 0.6704(7) 1.3544(16) 0.4170(5) 0.099(5) Uani 1 1 d . . .
H65 H 0.684584 1.267373 0.426000 0.119 Uiso 1 1 calc R U .
C66 C 0.6021(4) 1.1892(15) 0.1871(4) 0.071(3) Uani 1 1 d . . .
O7 O 0.5938(4) 1.3261(12) 0.1848(3) 0.096(3) Uani 1 1 d . . .
C68 C 0.5891(5) 1.3949(15) 0.1347(5) 0.078(3) Uani 1 1 d . . .
H68A H 0.615233 1.362847 0.121681 0.117 Uiso 1 1 calc R U .
H68B H 0.592773 1.492062 0.141110 0.117 Uiso 1 1 calc R U .
H68C H 0.556068 1.375956 0.107790 0.117 Uiso 1 1 calc R U .
C69 C 0.5953(4) 1.1100(14) 0.1421(4) 0.063(3) Uani 1 1 d . . .
H69 H 0.583351 1.147974 0.107142 0.075 Uiso 1 1 calc R U .
O8 O 0.6328(3) 0.7803(10) 0.2019(3) 0.075(2) Uani 1 1 d . . .
C71 C 0.6555(6) 0.718(2) 0.2535(5) 0.102(5) Uani 1 1 d . . .
H71A H 0.683299 0.774006 0.275927 0.154 Uiso 1 1 calc R U .
H71B H 0.668205 0.628983 0.248982 0.154 Uiso 1 1 calc R U .
H71C H 0.630538 0.708668 0.270864 0.154 Uiso 1 1 calc R U .
S3 S 0.44308(7) 0.47809(19) 0.06349(8) 0.0423(4) Uani 1 1 d . . .
C80 C 0.3962(4) 0.5008(11) -0.0040(5) 0.063(3) Uani 1 1 d . . .
C81 C 0.7133(10) 1.4741(16) 0.7085(6) 0.154(11) Uani 1 1 d . . .
H81 H 0.740015 1.525107 0.732524 0.185 Uiso 1 1 calc R U .
C82 C 0.7264(7) 2.1235(17) 0.6149(8) 0.107(6) Uani 1 1 d . . .
H82 H 0.738143 2.196764 0.639016 0.128 Uiso 1 1 calc R U .
C83 C 0.7139(8) 2.146(2) 0.5583(8) 0.114(6) Uani 1 1 d . . .
H83 H 0.715595 2.233169 0.544296 0.137 Uiso 1 1 calc R U .
C56 C 0.2430(5) 0.950(2) 0.0267(9) 0.133(8) Uani 1 1 d . . .
H56A H 0.229755 0.991326 0.052369 0.199 Uiso 1 1 calc R U .
H56B H 0.237211 0.853014 0.025346 0.199 Uiso 1 1 calc R U .
H56C H 0.226107 0.989025 -0.009009 0.199 Uiso 1 1 calc R U .

loop_
_atom_site_aniso_label
_atom_site_aniso_U_11
_atom_site_aniso_U_22
_atom_site_aniso_U_33
_atom_site_aniso_U_23
_atom_site_aniso_U_13
_atom_site_aniso_U_12
Zn1 0.0493(7) 0.0353(7) 0.0292(6) 0.000 0.0245(5) 0.000
S1 0.0398(9) 0.0774(16) 0.0391(9) -0.0144(10) 0.0186(7) -0.0195(10)
S2 0.0523(10) 0.0341(9) 0.0360(8) 0.0075(7) 0.0267(7) 0.0066(7)
F1 0.072(5) 0.058(4) 0.193(10) -0.012(5) -0.020(5) 0.024(4)
O9 0.109(6) 0.101(7) 0.095(6) -0.025(6) 0.071(5) -0.044(6)
O11 0.052(3) 0.043(3) 0.046(3) 0.007(2) 0.021(3) -0.004(2)
O10 0.056(4) 0.056(4) 0.105(6) -0.005(4) 0.022(4) 0.017(3)
F5 0.113(6) 0.113(6) 0.047(3) 0.010(3) 0.012(3) -0.062(5)
F6 0.044(3) 0.064(4) 0.110(5) -0.023(4) 0.013(3) -0.015(3)
O1 0.041(3) 0.079(4) 0.039(3) -0.012(3) 0.020(2) -0.025(3)
O2 0.088(5) 0.038(3) 0.057(4) 0.002(3) 0.042(4) 0.009(3)
O3 0.055(3) 0.048(3) 0.026(2) 0.014(2) 0.024(2) 0.009(2)
O4 0.061(4) 0.056(4) 0.035(3) 0.014(3) 0.015(3) 0.012(3)
O5 0.158(11) 0.024(4) 0.072(6) 0.000 0.088(7) 0.000
O6 0.054(4) 0.029(3) 0.040(4) 0.000 0.030(3) 0.000
C1 0.047(5) 0.135(11) 0.046(5) -0.031(6) 0.024(4) -0.032(7)
C2 0.035(4) 0.132(11) 0.055(5) -0.023(6) 0.017(4) -0.008(6)
C3 0.038(5) 0.166(15) 0.070(7) -0.037(8) 0.027(5) -0.005(7)
C4 0.060(7) 0.169(18) 0.123(12) -0.100(13) 0.053(8) -0.035(10)
C5 0.059(7) 0.30(3) 0.20(2) -0.17(2) 0.070(11) -0.065(13)
C6 0.112(13) 0.144(17) 0.177(19) -0.078(16) 0.100(14) -0.079(13)
C7 0.071(7) 0.109(11) 0.128(12) -0.044(9) 0.063(8) -0.040(8)
C8 0.040(4) 0.085(7) 0.032(4) -0.010(4) 0.014(3) -0.018(4)
C9 0.044(4) 0.117(10) 0.036(4) -0.004(5) 0.013(3) -0.006(5)
C10 0.064(6) 0.119(12) 0.038(5) -0.011(6) 0.012(4) -0.015(7)
C11 0.088(8) 0.129(13) 0.034(5) -0.021(6) 0.018(5) -0.037(8)
C12 0.092(9) 0.134(13) 0.042(5) -0.035(7) 0.028(5) -0.019(8)
C13 0.078(8) 0.120(11) 0.045(5) -0.020(6) 0.013(5) -0.015(7)
C14 0.102(9) 0.094(9) 0.033(5) -0.009(5) 0.013(5) 0.007(7)
C15 0.077(7) 0.134(13) 0.035(5) -0.001(6) 0.001(5) 0.001(8)
C16 0.070(7) 0.097(9) 0.051(6) 0.002(6) 0.006(5) -0.003(6)
C17 0.086(8) 0.092(9) 0.043(5) -0.012(5) 0.024(5) -0.006(7)
C18 0.079(7) 0.070(7) 0.067(7) -0.018(6) 0.029(6) -0.007(6)
C19 0.070(7) 0.076(8) 0.080(8) 0.004(6) 0.030(6) 0.010(6)
C20 0.079(7) 0.076(8) 0.070(7) 0.001(6) 0.029(6) 0.012(6)
C21 0.135(14) 0.085(10) 0.088(10) -0.001(8) 0.049(9) 0.000(10)
C22 0.075(7) 0.075(8) 0.095(9) -0.024(7) 0.014(7) 0.003(6)
C23 0.101(10) 0.081(10) 0.064(7) -0.023(7) 0.011(6) 0.012(7)
C24 0.109(11) 0.059(8) 0.073(8) -0.002(6) 0.006(7) 0.012(7)
C25 0.107(9) 0.062(7) 0.058(6) 0.007(5) 0.016(6) 0.024(6)
C26 0.107(10) 0.093(10) 0.074(8) 0.024(8) -0.001(7) -0.019(9)
C27 0.094(10) 0.134(14) 0.072(8) 0.042(9) 0.003(7) -0.020(9)
C28 0.132(12) 0.074(8) 0.056(6) 0.010(6) 0.031(7) 0.030(8)
C29 0.172(16) 0.077(9) 0.049(6) 0.023(6) 0.038(8) 0.043(10)
C30 0.120(11) 0.108(11) 0.048(6) 0.019(7) 0.031(7) 0.031(9)
C31 0.093(8) 0.079(8) 0.048(5) 0.010(5) 0.032(5) 0.033(6)
C32 0.084(7) 0.099(9) 0.027(4) 0.007(4) 0.023(4) 0.024(6)
C33 0.085(8) 0.118(11) 0.051(6) 0.008(7) 0.033(6) 0.016(8)
C34 0.113(11) 0.113(11) 0.051(6) 0.024(7) 0.038(7) 0.034(9)
C35 0.104(9) 0.116(11) 0.038(5) 0.027(6) 0.033(6) 0.036(8)
C36 0.098(8) 0.091(8) 0.038(5) 0.004(5) 0.023(5) 0.026(7)
C37 0.082(7) 0.108(10) 0.036(5) 0.018(5) 0.019(5) 0.023(7)
C38 0.073(7) 0.117(10) 0.049(6) 0.014(6) 0.035(5) 0.014(7)
C39 0.075(7) 0.129(11) 0.038(5) 0.022(6) 0.031(5) 0.019(7)
C40 0.097(9) 0.107(10) 0.048(5) 0.030(6) 0.039(6) 0.040(8)
C41 0.081(7) 0.087(8) 0.061(6) 0.002(6) 0.042(6) 0.010(6)
C42 0.068(6) 0.097(8) 0.037(4) -0.005(5) 0.026(4) -0.003(6)
C43 0.070(6) 0.071(6) 0.040(4) 0.005(4) 0.027(4) 0.007(5)
C44 0.059(5) 0.071(6) 0.035(4) 0.001(4) 0.023(3) 0.000(4)
C45 0.052(4) 0.054(5) 0.032(4) 0.001(3) 0.022(3) 0.005(3)
C46 0.067(5) 0.054(5) 0.041(4) -0.008(4) 0.027(4) 0.004(4)
C47 0.064(5) 0.039(4) 0.051(4) -0.002(3) 0.041(4) 0.003(4)
C48 0.099(8) 0.048(5) 0.078(7) -0.012(5) 0.051(6) 0.004(5)
C49 0.050(4) 0.041(4) 0.032(3) 0.002(3) 0.025(3) -0.001(3)
C50 0.057(5) 0.041(4) 0.052(4) 0.008(3) 0.040(4) 0.012(3)
C51 0.058(5) 0.047(5) 0.080(7) 0.009(5) 0.040(5) 0.017(4)
C52 0.068(7) 0.063(7) 0.095(8) -0.020(6) 0.047(6) 0.001(5)
C53 0.056(6) 0.104(10) 0.091(8) -0.020(7) 0.049(6) -0.008(6)
C54 0.084(7) 0.056(6) 0.087(8) -0.011(5) 0.053(6) -0.013(5)
C55 0.046(4) 0.058(5) 0.053(5) 0.004(4) 0.031(4) 0.009(4)
C57 0.044(4) 0.037(4) 0.038(4) -0.001(3) 0.020(3) 0.004(3)
C58 0.047(4) 0.049(5) 0.040(4) 0.000(3) 0.025(3) 0.000(3)
C59 0.074(6) 0.050(5) 0.039(4) 0.013(4) 0.013(4) 0.013(4)
C60 0.195(17) 0.076(8) 0.045(6) 0.008(6) 0.055(8) 0.019(10)
C61 0.162(15) 0.099(10) 0.045(6) -0.008(7) 0.040(7) 0.024(11)
C62 0.30(3) 0.076(10) 0.037(6) 0.007(6) 0.016(10) 0.000(14)
C63 0.144(15) 0.083(11) 0.076(9) -0.014(7) 0.017(9) 0.005(10)
C64 0.138(12) 0.092(9) 0.035(5) -0.016(6) 0.003(6) 0.013(9)
C65 0.150(13) 0.084(9) 0.046(6) -0.021(6) 0.012(7) 0.023(9)
C66 0.065(6) 0.105(10) 0.037(5) -0.027(5) 0.010(4) -0.003(6)
O7 0.114(7) 0.114(8) 0.051(4) -0.027(5) 0.019(4) 0.016(6)
C68 0.074(7) 0.100(9) 0.059(6) -0.026(6) 0.022(5) 0.008(7)
C69 0.051(5) 0.097(9) 0.041(5) -0.019(5) 0.018(4) -0.025(5)
O8 0.083(5) 0.097(7) 0.050(4) -0.003(4) 0.030(4) -0.003(5)
C71 0.094(10) 0.150(16) 0.054(7) 0.012(8) 0.015(7) 0.011(10)
S3 0.0457(9) 0.0359(10) 0.0506(10) 0.0050(7) 0.0237(8) -0.0001(7)
C80 0.065(6) 0.051(5) 0.070(6) -0.017(5) 0.019(5) -0.011(5)
C81 0.27(3) 0.059(9) 0.063(8) 0.000(7) -0.025(12) -0.002(12)
C82 0.107(12) 0.072(10) 0.127(15) -0.033(9) 0.024(10) 0.000(8)
C83 0.148(17) 0.095(12) 0.113(14) 0.005(10) 0.063(13) -0.015(11)
C56 0.059(7) 0.134(14) 0.23(2) -0.074(15) 0.078(10) 0.002(9)

loop_
_atom_type_symbol
_atom_type_description
_atom_type_scat_dispersion_real
_atom_type_scat_dispersion_imag
_atom_type_scat_source
C C 0.0181 0.0091 'International Tables Vol C Tables 4.2.6.8 and 6.1.1.4'
H H 0.0000 0.0000 'International Tables Vol C Tables 4.2.6.8 and 6.1.1.4'
O O 0.0492 0.0322 'International Tables Vol C Tables 4.2.6.8 and 6.1.1.4'
F F 0.0727 0.0534 'International Tables Vol C Tables 4.2.6.8 and 6.1.1.4'
S S 0.3331 0.5567 'International Tables Vol C Tables 4.2.6.8 and 6.1.1.4'
Zn Zn -1.5491 0.6778 'International Tables Vol C Tables 4.2.6.8 and 6.1.1.4'

loop_
_geom_angle_atom_site_label_1
_geom_angle_atom_site_label_2
_geom_angle_atom_site_label_3
_geom_angle
_geom_angle_site_symmetry_1
_geom_angle_site_symmetry_3
O6 Zn1 O3 83.98(16) . 2_655
O6 Zn1 O3 83.98(16) . .
O3 Zn1 O3 168.0(3) 2_655 .
O6 Zn1 O1 93.0(2) . 2_655
O3 Zn1 O1 89.3(2) 2_655 2_655
O3 Zn1 O1 91.3(2) . 2_655
O6 Zn1 O1 93.0(2) . .
O3 Zn1 O1 91.3(2) 2_655 .
O3 Zn1 O1 89.3(2) . .
O1 Zn1 O1 174.0(4) 2_655 .
O6 Zn1 O5 180.0 . .
O3 Zn1 O5 96.02(16) 2_655 .
O3 Zn1 O5 96.02(16) . .
O1 Zn1 O5 87.0(2) 2_655 .
O1 Zn1 O5 87.0(2) . .
O1 S1 C8 104.4(5) . .
O1 S1 C1 104.4(5) . .
C8 S1 C1 95.8(4) . .
O3 S2 C50 105.1(4) . .
O3 S2 C49 103.9(3) . .
C50 S2 C49 98.2(4) . .
S1 O1 Zn1 119.6(3) . .
C47 O2 C48 116.7(8) . .
S2 O3 Zn1 124.7(3) . .
C58 O4 C59 115.3(6) . .
C7 C1 C2 124.1(11) . .
C7 C1 S1 118.3(12) . .
C2 C1 S1 117.5(9) . .
C3 C2 C1 118.0(14) . .
C3 C2 H2 121.0 . .
C1 C2 H2 121.0 . .
C4 C3 C2 122.8(18) . .
C4 C3 H3 118.6 . .
C2 C3 H3 118.6 . .
C3 C4 C6 119.1(13) . .
C3 C4 C5 127(2) . .
C6 C4 C5 114(2) . .
C4 C5 H5A 109.5 . .
C4 C5 H5B 109.5 . .
H5A C5 H5B 109.5 . .
C4 C5 H5C 109.5 . .
H5A C5 H5C 109.5 . .
H5B C5 H5C 109.5 . .
C4 C6 C7 122.6(16) . .
C4 C6 H6 118.7 . .
C7 C6 H6 118.7 . .
C1 C7 C6 112.5(18) . .
C1 C7 H7 123.7 . .
C6 C7 H7 123.7 . .
C69 C8 C9 125.0(10) . .
C69 C8 S1 119.2(7) . .
C9 C8 S1 115.8(9) . .
O8 C9 C10 126.3(11) . .
O8 C9 C8 119.2(10) . .
C10 C9 C8 114.5(13) . .
C11 C10 C9 122.5(12) . .
C11 C10 H10 118.7 . .
C9 C10 H10 118.7 . .
C10 C11 C66 119.5(11) . .
C10 C11 C12 123.0(13) . .
C66 C11 C12 117.2(16) . .
C13 C12 C11 180(2) . .
C12 C13 C14 174.0(17) . .
C15 C14 C65 120.0(11) . .
C15 C14 C13 120.2(11) . .
C65 C14 C13 119.5(13) . .
C14 C15 C16 123.0(11) . .
C14 C15 H15 118.5 . .
C16 C15 H15 118.5 . .
C15 C16 C17 119.2(14) . .
C15 C16 H16 120.4 . .
C17 C16 H16 120.4 . .
C64 C17 C16 117.9(11) . .
C64 C17 C18 121.5(11) . .
C16 C17 C18 120.6(13) . .
C19 C18 C17 173.3(15) . .
C18 C19 C20 179.1(17) . .
C22 C20 C19 123.1(13) . .
C22 C20 C21 117.7(13) . .
C19 C20 C21 119.2(12) . .
C83 C21 C20 120.9(15) . .
C83 C21 H21 119.5 . .
C20 C21 H21 119.5 . .
C20 C22 C63 120.2(15) . .
C20 C22 C23 118.7(12) . .
C63 C22 C23 120.7(14) . .
C24 C23 C22 175.4(15) . .
C23 C24 C25 175.7(18) . .
C26 C25 C81 117.9(15) . .
C26 C25 C24 119.7(12) . .
C81 C25 C24 122.3(15) . .
C25 C26 C27 123.0(13) . .
C25 C26 H26 118.5 . .
C27 C26 H26 118.5 . .
C28 C27 C26 120.1(16) . .
C28 C27 H27 120.0 . .
C26 C27 H27 120.0 . .
C27 C28 C29 120.6(16) . .
C27 C28 C62 115.7(15) . .
C29 C28 C62 123.4(13) . .
C30 C29 C28 176.5(19) . .
C29 C30 C31 177.3(15) . .
C32 C31 C36 119.4(12) . .
C32 C31 C30 121.9(10) . .
C36 C31 C30 118.7(12) . .
C31 C32 C33 120.0(9) . .
C31 C32 C37 122.5(12) . .
C33 C32 C37 117.5(12) . .
C34 C33 C32 119.5(14) . .
C34 C33 H33 120.2 . .
C32 C33 H33 120.2 . .
C33 C34 C35 119.7(15) . .
C33 C34 H34 120.2 . .
C35 C34 H34 120.2 . .
C36 C35 C34 121.9(10) . .
C36 C35 H35 119.1 . .
C34 C35 H35 119.1 . .
C35 C36 C31 119.4(12) . .
C35 C36 H36 120.3 . .
C31 C36 H36 120.3 . .
C38 C37 C32 175.8(17) . .
C37 C38 C39 180(2) . .
C61 C39 C40 118.6(10) . .
C61 C39 C38 122.3(15) . .
C40 C39 C38 119.1(13) . .
C41 C40 C39 121.1(12) . .
C41 C40 H40 119.5 . .
C39 C40 H40 119.5 . .
C40 C41 C42 119.0(13) . .
C40 C41 H41 120.5 . .
C42 C41 H41 120.5 . .
C60 C42 C41 119.1(9) . .
C60 C42 C43 121.4(11) . .
C41 C42 C43 119.4(11) . .
C44 C43 C42 176.3(13) . .
C43 C44 C45 169.7(11) . .
C46 C45 C58 120.4(7) . .
C46 C45 C44 119.2(8) . .
C58 C45 C44 120.4(8) . .
C45 C46 C47 121.2(8) . .
C45 C46 H46 119.4 . .
C47 C46 H46 119.4 . .
O2 C47 C46 126.2(8) . .
O2 C47 C49 115.6(7) . .
C46 C47 C49 118.1(8) . .
O2 C48 H48A 109.5 . .
O2 C48 H48B 109.5 . .
H48A C48 H48B 109.5 . .
O2 C48 H48C 109.5 . .
H48A C48 H48C 109.5 . .
H48B C48 H48C 109.5 . .
C57 C49 C47 122.3(7) . .
C57 C49 S2 120.1(6) . .
C47 C49 S2 117.5(6) . .
C51 C50 C55 120.7(9) . .
C51 C50 S2 119.4(8) . .
C55 C50 S2 119.9(6) . .
C52 C51 C50 120.7(10) . .
C52 C51 H51 119.6 . .
C50 C51 H51 119.6 . .
C51 C52 C53 120.5(11) . .
C51 C52 H52 119.7 . .
C53 C52 H52 119.7 . .
C52 C53 C54 117.7(10) . .
C52 C53 C56 123.4(13) . .
C54 C53 C56 118.6(13) . .
C55 C54 C53 122.6(11) . .
C55 C54 H54 118.7 . .
C53 C54 H54 118.7 . .
C54 C55 C50 117.3(9) . .
C54 C55 H55 121.4 . .
C50 C55 H55 121.4 . .
C49 C57 C58 119.2(7) . .
C49 C57 H57 120.4 . .
C58 C57 H57 120.4 . .
O4 C58 C57 124.2(7) . .
O4 C58 C45 117.0(7) . .
C57 C58 C45 118.8(8) . .
O4 C59 H59A 109.5 . .
O4 C59 H59B 109.5 . .
H59A C59 H59B 109.5 . .
O4 C59 H59C 109.5 . .
H59A C59 H59C 109.5 . .
H59B C59 H59C 109.5 . .
C42 C60 C61 119.9(14) . .
C42 C60 H60 120.0 . .
C61 C60 H60 120.0 . .
C39 C61 C60 121.9(14) . .
C39 C61 H61 119.0 . .
C60 C61 H61 119.0 . .
C81 C62 C28 122.3(14) . .
C81 C62 H62 118.9 . .
C28 C62 H62 118.9 . .
C82 C63 C22 121.9(17) . .
C82 C63 H63 119.0 . .
C22 C63 H63 119.0 . .
C17 C64 C65 123.4(11) . .
C17 C64 H64 118.3 . .
C65 C64 H64 118.3 . .
C64 C65 C14 116.1(14) . .
C64 C65 H65 121.9 . .
C14 C65 H65 121.9 . .
O7 C66 C69 123.5(11) . .
O7 C66 C11 116.4(10) . .
C69 C66 C11 120.1(14) . .
C66 O7 C68 117.5(9) . .
O7 C68 H68A 109.5 . .
O7 C68 H68B 109.5 . .
H68A C68 H68B 109.5 . .
O7 C68 H68C 109.5 . .
H68A C68 H68C 109.5 . .
H68B C68 H68C 109.5 . .
C8 C69 C66 118.2(11) . .
C8 C69 H69 120.9 . .
C66 C69 H69 120.9 . .
C9 O8 C71 118.6(11) . .
O8 C71 H71A 109.5 . .
O8 C71 H71B 109.5 . .
H71A C71 H71B 109.5 . .
O8 C71 H71C 109.5 . .
H71A C71 H71C 109.5 . .
H71B C71 H71C 109.5 . .
O9 S3 O10 115.3(6) . .
O9 S3 O11 115.2(5) . .
O10 S3 O11 115.9(4) . .
O9 S3 C80 102.6(6) . .
O10 S3 C80 100.5(5) . .
O11 S3 C80 104.3(4) . .
F6 C80 F1 109.6(9) . .
F6 C80 F5 109.3(9) . .
F1 C80 F5 106.5(11) . .
F6 C80 S3 112.3(8) . .
F1 C80 S3 110.5(8) . .
F5 C80 S3 108.4(7) . .
C25 C81 C62 120.8(17) . .
C25 C81 H81 119.6 . .
C62 C81 H81 119.6 . .
C63 C82 C83 122.0(16) . .
C63 C82 H82 119.0 . .
C83 C82 H82 119.0 . .
C21 C83 C82 116.6(16) . .
C21 C83 H83 121.7 . .
C82 C83 H83 121.7 . .
C53 C56 H56A 109.5 . .
C53 C56 H56B 109.5 . .
H56A C56 H56B 109.5 . .
C53 C56 H56C 109.5 . .
H56A C56 H56C 109.5 . .
H56B C56 H56C 109.5 . .

loop_
_geom_bond_atom_site_label_1
_geom_bond_atom_site_label_2
_geom_bond_distance
_geom_bond_site_symmetry_2
Zn1 O6 2.033(7) .
Zn1 O3 2.064(4) 2_655
Zn1 O3 2.064(4) .
Zn1 O1 2.121(5) 2_655
Zn1 O1 2.121(5) .
Zn1 O5 2.143(9) .
S1 O1 1.499(7) .
S1 C8 1.801(9) .
S1 C1 1.808(10) .
S2 O3 1.501(6) .
S2 C50 1.772(9) .
S2 C49 1.776(7) .
F1 C80 1.330(13) .
O9 S3 1.419(8) .
O11 S3 1.422(6) .
O10 S3 1.420(8) .
F5 C80 1.356(14) .
F6 C80 1.280(11) .
O2 C47 1.348(11) .
O2 C48 1.409(11) .
O4 C58 1.359(11) .
O4 C59 1.423(12) .
C1 C7 1.38(2) .
C1 C2 1.40(2) .
C2 C3 1.350(14) .
C2 H2 0.9500 .
C3 C4 1.34(3) .
C3 H3 0.9500 .
C4 C6 1.36(3) .
C4 C5 1.561(17) .
C5 H5A 0.9800 .
C5 H5B 0.9800 .
C5 H5C 0.9800 .
C6 C7 1.47(2) .
C6 H6 0.9500 .
C7 H7 0.9500 .
C8 C69 1.352(17) .
C8 C9 1.423(14) .
C9 O8 1.326(16) .
C9 C10 1.415(17) .
C10 C11 1.36(2) .
C10 H10 0.9500 .
C11 C66 1.423(18) .
C11 C12 1.460(17) .
C12 C13 1.186(17) .
C13 C14 1.436(17) .
C14 C15 1.36(2) .
C14 C65 1.421(17) .
C15 C16 1.37(2) .
C15 H15 0.9500 .
C16 C17 1.404(16) .
C16 H16 0.9500 .
C17 C64 1.39(2) .
C17 C18 1.436(16) .
C18 C19 1.182(18) .
C19 C20 1.407(19) .
C20 C22 1.40(2) .
C20 C21 1.43(2) .
C21 C83 1.43(3) .
C21 H21 0.9500 .
C22 C63 1.42(2) .
C22 C23 1.46(2) .
C23 C24 1.19(2) .
C24 C25 1.42(2) .
C25 C26 1.36(2) .
C25 C81 1.373(18) .
C26 C27 1.40(2) .
C26 H26 0.9500 .
C27 C28 1.397(18) .
C27 H27 0.9500 .
C28 C29 1.41(2) .
C28 C62 1.41(3) .
C29 C30 1.18(2) .
C30 C31 1.44(2) .
C31 C32 1.391(18) .
C31 C36 1.420(14) .
C32 C33 1.43(2) .
C32 C37 1.433(12) .
C33 C34 1.385(16) .
C33 H33 0.9500 .
C34 C35 1.39(2) .
C34 H34 0.9500 .
C35 C36 1.37(2) .
C35 H35 0.9500 .
C36 H36 0.9500 .
C37 C38 1.201(14) .
C38 C39 1.431(13) .
C39 C61 1.30(2) .
C39 C40 1.42(2) .
C40 C41 1.362(15) .
C40 H40 0.9500 .
C41 C42 1.410(19) .
C41 H41 0.9500 .
C42 C60 1.347(19) .
C42 C43 1.454(12) .
C43 C44 1.186(12) .
C44 C45 1.447(11) .
C45 C46 1.374(13) .
C45 C58 1.416(11) .
C46 C47 1.379(12) .
C46 H46 0.9500 .
C47 C49 1.392(11) .
C48 H48A 0.9800 .
C48 H48B 0.9800 .
C48 H48C 0.9800 .
C49 C57 1.385(12) .
C50 C51 1.374(12) .
C50 C55 1.391(13) .
C51 C52 1.369(16) .
C51 H51 0.9500 .
C52 C53 1.384(18) .
C52 H52 0.9500 .
C53 C54 1.389(18) .
C53 C56 1.508(16) .
C54 C55 1.387(15) .
C54 H54 0.9500 .
C55 H55 0.9500 .
C57 C58 1.390(11) .
C57 H57 0.9500 .
C59 H59A 0.9800 .
C59 H59B 0.9800 .
C59 H59C 0.9800 .
C60 C61 1.417(15) .
C60 H60 0.9500 .
C61 H61 0.9500 .
C62 C81 1.38(3) .
C62 H62 0.9500 .
C63 C82 1.30(2) .
C63 H63 0.9500 .
C64 C65 1.401(17) .
C64 H64 0.9500 .
C65 H65 0.9500 .
C66 O7 1.379(18) .
C66 C69 1.388(14) .
O7 C68 1.462(17) .
C68 H68A 0.9800 .
C68 H68B 0.9800 .
C68 H68C 0.9800 .
C69 H69 0.9500 .
O8 C71 1.436(16) .
C71 H71A 0.9800 .
C71 H71B 0.9800 .
C71 H71C 0.9800 .
S3 C80 1.838(12) .
C81 H81 0.9500 .
C82 C83 1.44(3) .
C82 H82 0.9500 .
C83 H83 0.9500 .
C56 H56A 0.9800 .
C56 H56B 0.9800 .
C56 H56C 0.9800 .

loop_
_geom_torsion_atom_site_label_1
_geom_torsion_atom_site_label_2
_geom_torsion_atom_site_label_3
_geom_torsion_atom_site_label_4
_geom_torsion
C8 S1 O1 Zn1 -100.4(4)
C1 S1 O1 Zn1 159.6(5)
C50 S2 O3 Zn1 96.4(4)
C49 S2 O3 Zn1 -160.9(4)
O1 S1 C1 C7 31.4(10)
C8 S1 C1 C7 -75.1(10)
O1 S1 C1 C2 -148.7(8)
C8 S1 C1 C2 104.8(8)
C7 C1 C2 C3 2.8(17)
S1 C1 C2 C3 -177.0(8)
C1 C2 C3 C4 6.0(18)
C2 C3 C4 C6 -10(2)
C2 C3 C4 C5 176.5(13)
C3 C4 C6 C7 6(2)
C5 C4 C6 C7 -179.9(14)
C2 C1 C7 C6 -6.3(18)
S1 C1 C7 C6 173.5(10)
C4 C6 C7 C1 2(2)
O1 S1 C8 C69 -5.9(8)
C1 S1 C8 C69 100.7(9)
O1 S1 C8 C9 174.2(6)
C1 S1 C8 C9 -79.2(8)
C69 C8 C9 O8 -178.9(9)
S1 C8 C9 O8 1.0(12)
C69 C8 C9 C10 -0.3(14)
S1 C8 C9 C10 179.6(7)
O8 C9 C10 C11 178.5(12)
C8 C9 C10 C11 0.1(16)
C9 C10 C11 C66 -2(2)
C9 C10 C11 C12 -175.9(11)
C65 C14 C15 C16 -5(2)
C13 C14 C15 C16 -178.0(13)
C14 C15 C16 C17 4(2)
C15 C16 C17 C64 -5(2)
C15 C16 C17 C18 174.5(13)
C22 C20 C21 C83 5(2)
C19 C20 C21 C83 -176.9(16)
C19 C20 C22 C63 -177.9(15)
C21 C20 C22 C63 0(2)
C19 C20 C22 C23 -5(2)
C21 C20 C22 C23 173.2(15)
C81 C25 C26 C27 0(3)
C24 C25 C26 C27 -176.6(18)
C25 C26 C27 C28 2(3)
C26 C27 C28 C29 180.0(17)
C26 C27 C28 C62 -6(3)
C36 C31 C32 C33 0.2(18)
C30 C31 C32 C33 179.8(12)
C36 C31 C32 C37 -179.5(11)
C30 C31 C32 C37 0.1(19)
C31 C32 C33 C34 -0.3(19)
C37 C32 C33 C34 179.4(12)
C32 C33 C34 C35 2(2)
C33 C34 C35 C36 -3(2)
C34 C35 C36 C31 3(2)
C32 C31 C36 C35 -1.4(18)
C30 C31 C36 C35 179.0(13)
C61 C39 C40 C41 1(2)
C38 C39 C40 C41 179.2(11)
C39 C40 C41 C42 -0.3(19)
C40 C41 C42 C60 3.2(19)
C40 C41 C42 C43 -179.4(11)
C43 C44 C45 C46 5(6)
C43 C44 C45 C58 -174(6)
C58 C45 C46 C47 -1.4(14)
C44 C45 C46 C47 179.7(9)
C48 O2 C47 C46 4.7(14)
C48 O2 C47 C49 -179.6(9)
C45 C46 C47 O2 176.7(9)
C45 C46 C47 C49 1.2(14)
O2 C47 C49 C57 -176.6(8)
C46 C47 C49 C57 -0.6(13)
O2 C47 C49 S2 6.8(11)
C46 C47 C49 S2 -177.2(7)
O3 S2 C49 C57 -11.5(7)
C50 S2 C49 C57 96.4(7)
O3 S2 C49 C47 165.1(6)
C50 S2 C49 C47 -87.0(7)
O3 S2 C50 C51 -151.9(7)
C49 S2 C50 C51 101.2(8)
O3 S2 C50 C55 25.9(8)
C49 S2 C50 C55 -81.1(7)
C55 C50 C51 C52 1.9(15)
S2 C50 C51 C52 179.7(9)
C50 C51 C52 C53 3.4(18)
C51 C52 C53 C54 -7(2)
C51 C52 C53 C56 178.5(15)
C52 C53 C54 C55 5.8(19)
C56 C53 C54 C55 -179.5(14)
C53 C54 C55 C50 -0.8(16)
C51 C50 C55 C54 -3.2(13)
S2 C50 C55 C54 179.1(7)
C47 C49 C57 C58 0.3(12)
S2 C49 C57 C58 176.8(6)
C59 O4 C58 C57 -2.4(12)
C59 O4 C58 C45 177.9(8)
C49 C57 C58 O4 179.7(8)
C49 C57 C58 C45 -0.6(11)
C46 C45 C58 O4 -179.2(8)
C44 C45 C58 O4 -0.4(12)
C46 C45 C58 C57 1.1(12)
C44 C45 C58 C57 179.9(8)
C41 C42 C60 C61 -7(2)
C43 C42 C60 C61 176.1(14)
C40 C39 C61 C60 -4(2)
C38 C39 C61 C60 177.4(15)
C42 C60 C61 C39 7(3)
C27 C28 C62 C81 7(3)
C29 C28 C62 C81 -179(2)
C20 C22 C63 C82 -7(3)
C23 C22 C63 C82 -180.0(17)
C16 C17 C64 C65 7(3)
C18 C17 C64 C65 -172.9(15)
C17 C64 C65 C14 -7(3)
C15 C14 C65 C64 6(2)
C13 C14 C65 C64 179.1(16)
C10 C11 C66 O7 -177.8(12)
C12 C11 C66 O7 -3.6(18)
C10 C11 C66 C69 4.3(19)
C12 C11 C66 C69 178.5(11)
C69 C66 O7 C68 -14.6(18)
C11 C66 O7 C68 167.6(11)
C9 C8 C69 C66 2.5(15)
S1 C8 C69 C66 -177.4(8)
O7 C66 C69 C8 177.8(11)
C11 C66 C69 C8 -4.4(16)
C10 C9 O8 C71 -6.6(17)
C8 C9 O8 C71 171.7(10)
O9 S3 C80 F6 -64.5(9)
O10 S3 C80 F6 54.6(9)
O11 S3 C80 F6 175.0(8)
O9 S3 C80 F1 58.1(10)
O10 S3 C80 F1 177.2(9)
O11 S3 C80 F1 -62.4(9)
O9 S3 C80 F5 174.5(8)
O10 S3 C80 F5 -66.4(8)
O11 S3 C80 F5 54.0(8)
C26 C25 C81 C62 1(3)
C24 C25 C81 C62 178(2)
C28 C62 C81 C25 -4(4)
C22 C63 C82 C83 8(3)
C20 C21 C83 C82 -4(3)
C63 C82 C83 C21 -3(3)
